data_4503691
loop_
_publ_author_name
'Lin, Yan-Yong'
'Zhang, Yue-Biao'
'Zhang, Jie-Peng'
'Chen, Xiao-Ming'

_publ_section_title
;
 Pillaring Zn-Triazolate Layers with Flexible Aliphatic Dicarboxylates
 into Three-Dimensional Metal&#x2212;Organic Frameworks
;
_journal_issue 10
_journal_name_full 'Crystal Growth &amp; Design'
_journal_page_first 3673
_journal_paper_doi 10.1021/cg800289c
_journal_volume 8
_journal_year 2008
_chemical_formula_sum 'C36 H54 N24 O12 Zn6'
_chemical_formula_weight 1407.25
_chemical_name_systematic
; 
 ? 
;
_space_group_IT_number 45
_symmetry_cell_setting orthorhombic
_symmetry_space_group_name_Hall 'I 2 -2c'
_symmetry_space_group_name_H-M 'I b a 2'
_atom_sites_solution_hydrogens geom
_atom_sites_solution_primary direct
_atom_sites_solution_secondary difmap
_audit_creation_method SHELXL-97
_cell_angle_alpha 90.00
_cell_angle_beta 90.00
_cell_angle_gamma 90.00
_cell_formula_units_Z 8
_cell_length_a 14.966(3)
_cell_length_b 75.384(14)
_cell_length_c 9.8130(19)
_cell_measurement_temperature 393(2)
_cell_volume 11071(4)
_computing_cell_refinement 'SAINT-PLUS 6.0, Bruker AXS Inc.'
_computing_data_collection 'SMART for Windows NT, Bruker AXS Inc.'
_computing_data_reduction 'SAINT-PLUS 6.0, Bruker AXS Inc.'
_computing_structure_refinement 'SHELXL-97 (Sheldrick, 1997)'
_computing_structure_solution 'SHELXS-97 (Sheldrick, 1990)'
_diffrn_ambient_temperature 393(2)
_diffrn_measured_fraction_theta_full 0.992
_diffrn_measured_fraction_theta_max 0.992
_diffrn_measurement_device_type CCD
_diffrn_measurement_method '/w scan'
_diffrn_radiation_monochromator graphite
_diffrn_radiation_source 'fine-focus sealed tube'
_diffrn_radiation_type MoK\a
_diffrn_radiation_wavelength 0.71073
_diffrn_reflns_av_R_equivalents 0.0488
_diffrn_reflns_av_sigmaI/netI 0.0592
_diffrn_reflns_limit_h_max 17
_diffrn_reflns_limit_h_min -17
_diffrn_reflns_limit_k_max 89
_diffrn_reflns_limit_k_min -88
_diffrn_reflns_limit_l_max 11
_diffrn_reflns_limit_l_min -5
_diffrn_reflns_number 19448
_diffrn_reflns_theta_full 24.99
_diffrn_reflns_theta_max 24.99
_diffrn_reflns_theta_min 1.08
_exptl_absorpt_coefficient_mu 2.635
_exptl_absorpt_correction_T_max 0.8370
_exptl_absorpt_correction_T_min 0.5824
_exptl_absorpt_correction_type empirical
_exptl_absorpt_process_details SADABS
_exptl_crystal_colour colorless
_exptl_crystal_density_diffrn 1.689
_exptl_crystal_density_method 'not measured'
_exptl_crystal_description needle
_exptl_crystal_F_000 5712
_exptl_crystal_size_max 0.23
_exptl_crystal_size_mid 0.08
_exptl_crystal_size_min 0.07
_refine_diff_density_max 1.332
_refine_diff_density_min -0.538
_refine_diff_density_rms 0.131
_refine_ls_abs_structure_details 'Flack H D (1983), Acta Cryst. A39, 876-881'
_refine_ls_abs_structure_Flack 0.02(2)
_refine_ls_extinction_method none
_refine_ls_goodness_of_fit_ref 1.055
_refine_ls_hydrogen_treatment constr
_refine_ls_matrix_type full
_refine_ls_number_parameters 770
_refine_ls_number_reflns 6751
_refine_ls_number_restraints 77
_refine_ls_restrained_S_all 1.050
_refine_ls_R_factor_all 0.0602
_refine_ls_R_factor_gt 0.0502
_refine_ls_shift/su_max 0.002
_refine_ls_shift/su_mean 0.000
_refine_ls_structure_factor_coef Fsqd
_refine_ls_weighting_details 'calc w=1/[\s^2^(Fo^2^)+(0.0648P)^2^+44.4395P] where P=(Fo^2^+2Fc^2^)/3'
_refine_ls_weighting_scheme calc
_refine_ls_wR_factor_gt 0.1206
_refine_ls_wR_factor_ref 0.1318
_reflns_number_gt 5839
_reflns_number_total 6751
_reflns_threshold_expression >2sigma(I)
_cod_data_source_file cg800289c_si_001.cif
_cod_data_source_block 6
_cod_original_sg_symbol_H-M Iba2
_cod_database_code 4503691

loop_
_symmetry_equiv_pos_as_xyz
'x, y, z'
'-x, -y, z'
'x+1/2, -y+1/2, z'
'-x+1/2, y+1/2, z'
'x+1/2, y+1/2, z+1/2'
'-x+1/2, -y+1/2, z+1/2'
'x+1, -y+1, z+1/2'
'-x+1, y+1, z+1/2'

loop_
_atom_site_label
_atom_site_type_symbol
_atom_site_fract_x
_atom_site_fract_y
_atom_site_fract_z
_atom_site_U_iso_or_equiv
_atom_site_adp_type
_atom_site_occupancy
_atom_site_symmetry_multiplicity
_atom_site_calc_flag
_atom_site_refinement_flags
_atom_site_disorder_assembly
_atom_site_disorder_group
Zn1 Zn -1.63110(5) 0.751095(11) -0.16177(13) 0.0203(2) Uani 1 1 d . . .
Zn2 Zn -1.88349(6) 0.705742(11) 0.16011(11) 0.0171(2) Uani 1 1 d . . .
Zn3 Zn -1.11838(6) 0.630169(12) 0.20243(12) 0.0205(2) Uani 1 1 d . . .
Zn4 Zn -0.61822(6) 0.459642(12) 0.72267(12) 0.0232(2) Uani 1 1 d . . .
Zn5 Zn -1.37709(7) 0.583750(15) -0.10192(13) 0.0377(3) Uani 1 1 d . . .
Zn6 Zn -1.14344(7) 0.588834(13) 0.39834(13) 0.0333(3) Uani 1 1 d . . .
N1 N -1.7995(4) 0.72566(8) 0.1156(7) 0.0186(15) Uani 1 1 d . E .
N2 N -1.7131(4) 0.74292(8) -0.0138(8) 0.0227(16) Uani 1 1 d . E .
N3 N -1.8002(4) 0.74255(8) 0.1695(8) 0.0232(16) Uani 1 1 d . . .
N4 N -1.7317(5) 0.71242(9) -0.0757(8) 0.035(2) Uani 1 1 d . E .
H4A H -1.7561 0.7023 -0.0581 0.042 Uiso 1 1 calc R . .
H4B H -1.6975 0.7135 -0.1456 0.042 Uiso 1 1 calc R . .
N5 N -1.5802(4) 0.77368(8) -0.0845(7) 0.0243(15) Uani 1 1 d . E .
N6 N -1.4858(4) 0.79033(8) 0.0318(7) 0.0201(15) Uani 1 1 d . . .
N7 N -1.5659(4) 0.78939(8) -0.1581(8) 0.0201(14) Uani 1 1 d . . .
N8 N -1.4748(4) 0.81443(8) -0.1246(8) 0.0282(17) Uani 1 1 d . . .
H8A H -1.4908 0.8190 -0.2012 0.034 Uiso 1 1 calc R E .
H8B H -1.4374 0.8199 -0.0733 0.034 Uiso 1 1 calc R . .
N9 N -0.6984(5) 0.43928(9) 0.6737(7) 0.0282(17) Uani 1 1 d . A .
N10 N -0.6902(5) 0.42257(10) 0.7279(9) 0.042(2) Uani 1 1 d . . .
N11 N -0.7755(5) 0.42062(9) 0.5440(9) 0.036(2) Uani 1 1 d . . .
N12 N -0.7701(5) 0.45093(9) 0.4777(9) 0.041(2) Uani 1 1 d . . .
H12A H -0.7495 0.4614 0.4928 0.050 Uiso 1 1 calc R A .
H12B H -0.8036 0.4490 0.4080 0.050 Uiso 1 1 calc R . .
N13 N -1.0879(4) 0.61089(9) 0.4702(8) 0.0261(16) Uani 1 1 d . . .
N14 N -0.9812(4) 0.62634(8) 0.5654(7) 0.0225(16) Uani 1 1 d . . .
N15 N -1.0612(4) 0.62405(8) 0.3780(7) 0.0229(15) Uani 1 1 d . . .
N16 N -0.9526(4) 0.64679(8) 0.3854(7) 0.0257(16) Uani 1 1 d . . .
H16A H -0.9665 0.6505 0.3052 0.031 Uiso 1 1 calc R . .
H16B H -0.9109 0.6520 0.4306 0.031 Uiso 1 1 calc R . .
N17 N -0.5165(4) 0.45584(8) 0.5909(8) 0.0261(17) Uani 1 1 d . A .
N18 N -0.4343(4) 0.45458(8) 0.4043(8) 0.0243(16) Uani 1 1 d . . .
N19 N -0.4201(5) 0.43939(9) 0.4784(8) 0.0284(16) Uani 1 1 d . . .
N20 N -0.5272(6) 0.47988(9) 0.4336(11) 0.068(4) Uani 1 1 d . A .
H20A H -0.5112 0.4844 0.3570 0.082 Uiso 1 1 calc R . .
H20B H -0.5651 0.4854 0.4844 0.082 Uiso 1 1 calc R . .
N21 N -1.2066(5) 0.61142(9) 0.1599(8) 0.0293(17) Uani 1 1 d . F .
N22 N -1.2120(5) 0.59527(9) 0.2292(9) 0.0332(19) Uani 1 1 d . F .
N23 N -1.2968(5) 0.59339(10) 0.0456(9) 0.042(2) Uani 1 1 d . . .
N24 N -1.2702(5) 0.62204(11) -0.0453(9) 0.044(2) Uani 1 1 d . . .
H24A H -1.2431 0.6321 -0.0383 0.053 Uiso 1 1 calc R . .
H24B H -1.3047 0.6200 -0.1136 0.053 Uiso 1 1 calc R . .
O1 O -1.1652(4) 0.65355(7) 0.2357(7) 0.0341(15) Uani 1 1 d . . .
O2 O -1.2048(4) 0.65740(8) 0.0195(7) 0.0329(15) Uani 1 1 d . . .
O5 O -0.9749(5) 0.58387(10) 0.2921(10) 0.071(3) Uani 1 1 d . . .
O6 O -1.0813(5) 0.56665(10) 0.3630(9) 0.064(2) Uani 1 1 d . . .
C28 C -0.6684(9) 0.49281(14) 0.692(3) 0.039(6) Uani 0.483(11) 1 d PDU A 1
O7 O -0.5843(8) 0.49425(15) 0.7168(15) 0.049(5) Uani 0.483(11) 1 d PD A 1
O8 O -0.7008(7) 0.47760(13) 0.6852(15) 0.034(4) Uani 0.483(11) 1 d PDU A 1
C28' C -0.7004(13) 0.49316(17) 0.6559(12) 0.036(5) Uani 0.517(11) 1 d PDU A 2
O7' O -0.7080(7) 0.48616(13) 0.5374(10) 0.029(3) Uani 0.517(11) 1 d PD A 2
O8' O -0.6592(8) 0.48490(16) 0.7459(10) 0.034(4) Uani 0.517(11) 1 d PDU A 2
O9 O -1.8040(3) 0.68570(7) 0.1252(6) 0.0236(13) Uani 1 1 d . . .
O10 O -1.9239(4) 0.66894(7) 0.1491(6) 0.0241(13) Uani 1 1 d . . .
C1 C -1.7472(5) 0.72634(9) 0.0054(8) 0.0156(16) Uani 1 1 d . . .
C2 C -1.7489(7) 0.75179(11) 0.0886(12) 0.029(2) Uani 1 1 d . . .
H2A H -1.7382 0.7638 0.1022 0.035 Uiso 1 1 calc R E .
C3 C -1.5081(5) 0.79875(9) -0.0854(10) 0.0193(17) Uani 1 1 d . . .
C4 C -1.5317(5) 0.77521(11) 0.0267(10) 0.031(2) Uani 1 1 d . . .
H4C H -1.5296 0.7666 0.0947 0.037 Uiso 1 1 calc R E .
C5 C -0.7497(6) 0.43746(10) 0.5637(10) 0.0269(19) Uani 1 1 d . A .
C6 C -0.7373(8) 0.41198(14) 0.6490(13) 0.051(3) Uani 1 1 d . A .
H6A H -0.7436 0.3999 0.6641 0.061 Uiso 1 1 calc R . .
C7 C -0.9965(6) 0.63274(9) 0.4407(9) 0.0195(18) Uani 1 1 d . . .
C8 C -1.0378(5) 0.61288(10) 0.5799(10) 0.0257(19) Uani 1 1 d . . .
H8C H -1.0416 0.6058 0.6572 0.031 Uiso 1 1 calc R . .
C9 C -0.4930(7) 0.46416(10) 0.4744(12) 0.032(2) Uani 1 1 d . . .
C10 C -0.4707(5) 0.44085(12) 0.5881(10) 0.033(2) Uani 1 1 d . . .
H10A H -0.4737 0.4323 0.6560 0.039 Uiso 1 1 calc R A .
C11 C -1.2587(6) 0.60956(12) 0.0504(10) 0.035(2) Uani 1 1 d . . .
C12 C -1.2659(7) 0.58543(14) 0.1565(13) 0.044(3) Uani 1 1 d . . .
H12C H -1.2812 0.5739 0.1804 0.053 Uiso 1 1 calc R F .
C13 C -1.2002(6) 0.66271(12) 0.1387(11) 0.033(2) Uani 1 1 d . . .
C14 C -1.2386(7) 0.68044(11) 0.1806(10) 0.038(2) Uani 1 1 d . . .
H14A H -1.1968 0.6861 0.2426 0.046 Uiso 1 1 calc R . .
H14B H -1.2933 0.6783 0.2309 0.046 Uiso 1 1 calc R . .
C15 C -1.2591(6) 0.69338(12) 0.0663(11) 0.038(2) Uani 1 1 d . . .
H15A H -1.2673 0.7051 0.1058 0.045 Uiso 1 1 calc R . .
H15B H -1.2074 0.6940 0.0068 0.045 Uiso 1 1 calc R . .
C16 C -1.3391(6) 0.68919(13) -0.0185(12) 0.046(3) Uani 1 1 d . . .
H16C H -1.3893 0.6869 0.0413 0.055 Uiso 1 1 calc R . .
H16D H -1.3274 0.6785 -0.0700 0.055 Uiso 1 1 calc R . .
C17 C -1.3646(6) 0.70410(12) -0.1180(11) 0.038(2) Uani 1 1 d . . .
H17A H -1.3840 0.7143 -0.0656 0.045 Uiso 1 1 calc R . .
H17B H -1.3117 0.7076 -0.1685 0.045 Uiso 1 1 calc R . .
C18 C -1.4366(9) 0.69938(15) -0.2174(15) 0.080(5) Uani 1 1 d . . .
H18A H -1.4908 0.6965 -0.1679 0.096 Uiso 1 1 calc R . .
H18B H -1.4187 0.6889 -0.2681 0.096 Uiso 1 1 calc R . .
C19 C -1.4563(8) 0.71448(16) -0.3176(12) 0.069(4) Uani 1 1 d . E .
H19A H -1.4001 0.7194 -0.3488 0.083 Uiso 1 1 calc R . .
H19B H -1.4869 0.7096 -0.3964 0.083 Uiso 1 1 calc R . .
C20 C -1.5106(7) 0.72870(12) -0.2602(11) 0.038(2) Uani 1 1 d . . .
C21 C -1.0016(7) 0.56884(12) 0.3171(11) 0.044(3) Uani 1 1 d D G .
C22 C -0.9427(7) 0.55314(14) 0.2871(14) 0.079(4) Uani 1 1 d D . .
H22A H -0.9780 0.5464 0.2226 0.094 Uiso 1 1 calc R B 1
H22B H -0.8948 0.5583 0.2336 0.094 Uiso 1 1 calc R B 1
C26 C -0.7753(13) 0.5188(2) 0.571(3) 0.154(9) Uiso 1 1 d D . .
H26A H -0.7581 0.5104 0.5022 0.185 Uiso 1 1 d R G .
H26B H -0.7307 0.5279 0.5638 0.185 Uiso 1 1 d R . .
C27 C -0.7295(11) 0.50972(16) 0.6797(15) 0.082(5) Uani 1 1 d . A .
H27A H -0.6787 0.5165 0.7088 0.099 Uiso 1 1 d R . .
H27B H -0.7709 0.5094 0.7543 0.099 Uiso 1 1 d R . .
C29 C -1.8414(5) 0.67069(10) 0.1330(9) 0.0248(19) Uani 1 1 d . . .
C30 C -1.7843(5) 0.65424(10) 0.1152(11) 0.037(3) Uani 1 1 d D . .
H30A H -1.7715 0.6497 0.2055 0.044 Uiso 1 1 calc R C 1
H30B H -1.8209 0.6454 0.0696 0.044 Uiso 1 1 calc R C 1
C35 C -1.5696(6) 0.62004(14) -0.2106(15) 0.068(4) Uani 1 1 d D . .
H35A H -1.6147 0.6159 -0.1474 0.082 Uiso 1 1 calc R D 1
H35B H -1.5927 0.6183 -0.3019 0.082 Uiso 1 1 calc R D 1
O3 O -1.5757(13) 0.7279(2) -0.194(2) 0.029(4) Uani 0.50 1 d P E 1
O4 O -1.4714(12) 0.7431(2) -0.2941(19) 0.043(4) Uani 0.50 1 d P E 1
O11 O -1.4147(7) 0.61459(15) -0.2196(14) 0.027(3) Uani 0.50 1 d P F 1
O12 O -1.5047(11) 0.5936(2) -0.144(2) 0.037(4) Uani 0.50 1 d P F 1
C36 C -1.4945(14) 0.6095(3) -0.196(2) 0.027(5) Uani 0.50 1 d PU F 1
C23 C -0.896(3) 0.5390(2) 0.367(3) 0.170(15) Uiso 0.50 1 d PD G 1
H23A H -0.8480 0.5339 0.3137 0.204 Uiso 0.50 1 calc PR G 1
H23B H -0.9375 0.5297 0.3915 0.204 Uiso 0.50 1 calc PR G 1
C25 C -0.8138(13) 0.5367(2) 0.6033(18) 0.034(7) Uiso 0.44(3) 1 d PD G 1
H25A H -0.7693 0.5439 0.6474 0.041 Uiso 0.44(3) 1 d PR G 1
H25B H -0.8593 0.5344 0.6700 0.041 Uiso 0.44(3) 1 d PR G 1
C31 C -1.6973(7) 0.65527(18) 0.0397(18) 0.025(4) Uani 0.50 1 d PDU F 1
H31A H -1.7100 0.6580 -0.0550 0.030 Uiso 0.50 1 calc PR F 1
H31B H -1.6631 0.6651 0.0765 0.030 Uiso 0.50 1 calc PR F 1
C32 C -1.6399(10) 0.63898(18) 0.044(2) 0.054(6) Uiso 0.50 1 d PD F 1
H32A H -1.6720 0.6290 0.0061 0.065 Uiso 0.50 1 calc PR F 1
H32B H -1.6244 0.6362 0.1377 0.065 Uiso 0.50 1 calc PR F 1
C33 C -1.5568(8) 0.6425(2) -0.0372(17) 0.052(6) Uiso 0.50 1 d PD F 1
H33A H -1.5395 0.6547 -0.0210 0.062 Uiso 0.50 1 calc PR F 1
H33B H -1.5098 0.6351 0.0004 0.062 Uiso 0.50 1 calc PR F 1
C34 C -1.5576(13) 0.63961(15) -0.1885(17) 0.045(5) Uiso 0.50 1 d PD F 1
H34A H -1.5018 0.6436 -0.2284 0.054 Uiso 0.50 1 calc PR F 1
H34B H -1.6063 0.6462 -0.2300 0.054 Uiso 0.50 1 calc PR F 1
O3' O -1.5952(14) 0.7214(3) -0.241(3) 0.067(8) Uani 0.50 1 d P E 2
O4' O -1.5064(13) 0.7442(2) -0.2313(19) 0.050(5) Uani 0.50 1 d P E 2
O11' O -1.4308(10) 0.6058(2) -0.1256(19) 0.063(5) Uani 0.50 1 d P F 2
O12' O -1.5347(13) 0.5874(3) -0.189(3) 0.083(8) Uani 0.50 1 d P F 2
C36' C -1.5098(17) 0.6021(4) -0.163(3) 0.033(7) Uani 0.50 1 d PU F 2
C23' C -0.9500(10) 0.5469(4) 0.432(2) 0.170(15) Uiso 0.50 1 d PD G 2
H23C H -0.9736 0.5350 0.4343 0.204 Uiso 0.50 1 calc PR G 2
H23D H -0.9901 0.5546 0.4821 0.204 Uiso 0.50 1 calc PR G 2
C25' C -0.847(2) 0.5276(3) 0.488(5) 0.21(2) Uiso 0.56(3) 1 d PD G 2
H25C H -0.9032 0.5223 0.5142 0.248 Uiso 0.56(3) 1 calc PR G 2
H25D H -0.8364 0.5245 0.3937 0.248 Uiso 0.56(3) 1 calc PR G 2
C31' C -1.6853(6) 0.6559(3) 0.132(2) 0.056(6) Uani 0.50 1 d PDU F 2
H31C H -1.6615 0.6444 0.1583 0.068 Uiso 0.50 1 calc PR F 2
H31D H -1.6733 0.6641 0.2062 0.068 Uiso 0.50 1 calc PR F 2
C32' C -1.6371(18) 0.6622(3) 0.007(2) 0.086(9) Uiso 0.50 1 d PD F 2
H32C H -1.5787 0.6666 0.0335 0.103 Uiso 0.50 1 calc PR F 2
H32D H -1.6701 0.6720 -0.0325 0.103 Uiso 0.50 1 calc PR F 2
C33' C -1.6256(15) 0.6479(3) -0.098(3) 0.084(9) Uiso 0.50 1 d PD F 2
H33C H -1.6848 0.6431 -0.1137 0.101 Uiso 0.50 1 calc PR F 2
H33D H -1.6092 0.6540 -0.1817 0.101 Uiso 0.50 1 calc PR F 2
C34' C -1.5642(15) 0.6322(3) -0.0892(19) 0.074(8) Uiso 0.50 1 d PD F 2
H34C H -1.5787 0.6255 -0.0077 0.089 Uiso 0.50 1 calc PR F 2
H34D H -1.5033 0.6364 -0.0800 0.089 Uiso 0.50 1 calc PR F 2
C24 C -0.8587(16) 0.5474(3) 0.494(2) 0.212(13) Uiso 1 1 d D . .
H24C H -0.8596 0.5517 0.5859 0.254 Uiso 1 1 d R G .
H24D H -0.8177 0.5543 0.4398 0.254 Uiso 1 1 d R . .

loop_
_atom_site_aniso_label
_atom_site_aniso_U_11
_atom_site_aniso_U_22
_atom_site_aniso_U_33
_atom_site_aniso_U_23
_atom_site_aniso_U_13
_atom_site_aniso_U_12
Zn1 0.0204(4) 0.0200(4) 0.0205(6) 0.0055(4) 0.0003(4) -0.0031(3)
Zn2 0.0208(5) 0.0197(5) 0.0107(5) -0.0001(4) -0.0009(4) -0.0050(3)
Zn3 0.0223(5) 0.0265(5) 0.0127(5) -0.0008(4) -0.0002(4) -0.0044(4)
Zn4 0.0310(5) 0.0248(5) 0.0139(6) -0.0041(4) 0.0011(4) -0.0001(4)
Zn5 0.0419(6) 0.0473(6) 0.0238(6) -0.0149(6) 0.0087(5) -0.0226(5)
Zn6 0.0473(6) 0.0254(5) 0.0272(6) -0.0033(5) 0.0149(6) -0.0098(4)
N1 0.026(4) 0.019(3) 0.011(4) 0.000(3) 0.003(3) -0.008(3)
N2 0.019(3) 0.020(3) 0.028(4) -0.004(3) 0.004(3) -0.002(3)
N3 0.033(4) 0.011(3) 0.025(4) -0.008(3) 0.005(3) 0.001(3)
N4 0.051(5) 0.026(4) 0.029(5) -0.011(4) 0.024(4) -0.016(3)
N5 0.031(4) 0.031(4) 0.010(4) 0.000(3) -0.005(3) -0.013(3)
N6 0.023(4) 0.022(3) 0.015(4) 0.000(3) -0.004(3) -0.003(3)
N7 0.023(3) 0.021(3) 0.016(4) 0.001(3) 0.001(3) -0.006(3)
N8 0.044(4) 0.024(3) 0.017(4) 0.002(3) -0.019(3) -0.010(3)
N9 0.040(4) 0.039(4) 0.006(4) 0.001(3) -0.003(3) -0.011(3)
N10 0.055(5) 0.041(5) 0.030(5) 0.012(4) -0.014(4) -0.028(4)
N11 0.049(5) 0.034(4) 0.024(5) 0.000(4) -0.016(4) -0.023(4)
N12 0.057(5) 0.027(4) 0.039(6) 0.002(4) -0.020(4) -0.012(4)
N13 0.030(4) 0.025(4) 0.023(4) 0.010(3) 0.001(3) -0.004(3)
N14 0.029(4) 0.024(3) 0.014(4) 0.004(3) -0.005(3) -0.003(3)
N15 0.023(3) 0.029(3) 0.017(4) 0.000(3) -0.002(3) -0.001(3)
N16 0.038(4) 0.028(3) 0.011(4) 0.004(3) -0.004(3) -0.009(3)
N17 0.028(4) 0.025(4) 0.025(5) -0.006(3) 0.008(3) -0.001(3)
N18 0.033(4) 0.018(3) 0.022(4) -0.003(3) 0.004(3) -0.002(3)
N19 0.035(4) 0.035(4) 0.015(4) 0.008(3) 0.002(3) 0.009(3)
N20 0.117(8) 0.017(4) 0.069(8) 0.012(4) 0.056(7) 0.019(4)
N21 0.037(4) 0.030(4) 0.021(4) -0.007(3) 0.005(4) -0.015(3)
N22 0.042(4) 0.029(4) 0.028(5) -0.011(4) 0.009(4) -0.016(3)
N23 0.051(5) 0.053(5) 0.024(5) -0.016(4) 0.012(4) -0.030(4)
N24 0.042(5) 0.068(6) 0.021(5) -0.009(4) -0.006(4) -0.021(4)
O1 0.044(4) 0.028(3) 0.030(4) 0.002(3) -0.009(3) 0.004(3)
O2 0.029(3) 0.045(4) 0.024(4) -0.013(3) 0.000(3) 0.003(3)
O5 0.086(6) 0.054(5) 0.072(7) 0.024(5) 0.006(5) 0.013(4)
O6 0.049(4) 0.074(5) 0.067(7) 0.002(5) 0.029(5) -0.005(4)
C28 0.046(10) 0.029(9) 0.042(10) -0.005(8) 0.001(8) 0.023(8)
O7 0.109(13) 0.028(7) 0.012(7) -0.003(6) -0.013(8) 0.009(7)
O8 0.046(7) 0.022(6) 0.033(7) -0.005(5) -0.002(6) 0.012(5)
C28' 0.034(8) 0.032(8) 0.040(10) -0.008(7) -0.002(8) 0.006(6)
O7' 0.027(6) 0.031(6) 0.028(7) -0.009(6) 0.005(5) 0.001(5)
O8' 0.045(7) 0.024(6) 0.033(7) 0.002(5) -0.002(6) 0.008(5)
O9 0.028(3) 0.017(3) 0.026(4) 0.001(2) 0.006(3) -0.005(2)
O10 0.029(3) 0.027(3) 0.016(3) 0.002(3) 0.001(3) -0.001(2)
C1 0.018(4) 0.020(4) 0.009(4) 0.005(3) -0.005(3) -0.005(3)
C2 0.034(4) 0.021(4) 0.032(6) 0.000(4) 0.010(4) -0.007(4)
C3 0.019(4) 0.024(4) 0.015(5) -0.003(4) 0.000(4) -0.002(3)
C4 0.033(5) 0.035(5) 0.024(6) 0.013(4) -0.003(4) -0.011(4)
C5 0.035(5) 0.025(4) 0.021(5) -0.001(4) 0.000(4) -0.006(4)
C6 0.068(7) 0.039(6) 0.045(7) 0.019(5) -0.032(6) -0.022(5)
C7 0.022(4) 0.023(4) 0.014(5) 0.003(4) 0.002(3) 0.005(3)
C8 0.031(5) 0.024(4) 0.022(5) 0.010(4) 0.003(4) 0.003(3)
C9 0.041(5) 0.020(4) 0.036(6) 0.003(4) 0.009(5) -0.001(4)
C10 0.036(5) 0.043(5) 0.020(5) 0.013(4) 0.010(4) 0.013(4)
C11 0.027(5) 0.050(6) 0.026(6) -0.021(5) 0.011(4) -0.012(4)
C12 0.059(7) 0.039(5) 0.035(6) -0.013(5) 0.017(6) -0.020(5)
C13 0.029(5) 0.037(5) 0.033(6) -0.001(5) -0.012(4) 0.004(4)
C14 0.055(6) 0.033(5) 0.027(6) -0.001(5) -0.011(5) 0.010(4)
C15 0.039(5) 0.039(5) 0.036(6) 0.010(5) 0.005(5) 0.002(4)
C16 0.044(6) 0.046(6) 0.047(7) -0.002(5) -0.011(6) 0.010(5)
C17 0.040(5) 0.046(5) 0.028(6) -0.001(5) 0.002(5) 0.014(4)
C18 0.101(10) 0.059(7) 0.082(11) -0.034(8) -0.033(9) 0.056(7)
C19 0.066(8) 0.107(10) 0.033(8) 0.003(7) 0.002(6) 0.055(7)
C20 0.055(6) 0.040(6) 0.021(6) 0.009(5) -0.002(5) 0.014(5)
C21 0.053(6) 0.054(6) 0.024(6) 0.020(5) 0.006(5) 0.008(5)
C22 0.080(9) 0.061(8) 0.095(13) 0.001(8) 0.003(9) 0.010(7)
C27 0.140(13) 0.054(8) 0.052(10) 0.015(7) -0.007(9) 0.036(8)
C29 0.028(5) 0.029(5) 0.018(5) 0.001(4) -0.003(4) 0.005(4)
C30 0.035(5) 0.019(4) 0.055(8) 0.004(4) 0.009(5) -0.004(4)
C35 0.036(6) 0.084(9) 0.085(11) -0.024(8) -0.001(7) 0.008(6)
O3 0.031(9) 0.019(9) 0.039(10) 0.001(7) 0.020(8) -0.013(6)
O4 0.063(11) 0.028(8) 0.038(12) 0.009(8) 0.014(8) -0.004(7)
O11 0.021(6) 0.031(7) 0.030(8) -0.006(6) 0.001(6) 0.002(5)
O12 0.035(9) 0.023(9) 0.054(13) 0.008(9) -0.010(8) -0.006(8)
C36 0.032(8) 0.022(8) 0.025(9) -0.003(7) -0.005(7) -0.006(7)
C31 0.027(7) 0.027(7) 0.022(8) -0.003(7) 0.005(6) -0.003(6)
O3' 0.037(11) 0.058(15) 0.11(2) 0.017(13) 0.036(12) -0.013(9)
O4' 0.074(13) 0.045(10) 0.032(12) -0.026(9) -0.014(9) 0.019(9)
O11' 0.044(9) 0.094(13) 0.052(13) -0.018(11) -0.021(9) -0.004(8)
O12' 0.065(13) 0.080(15) 0.11(2) -0.045(14) -0.014(12) -0.011(10)
C36' 0.033(9) 0.036(11) 0.030(10) -0.003(9) 0.005(8) 0.000(9)
C31' 0.062(10) 0.054(9) 0.053(10) -0.006(8) -0.001(8) 0.011(8)

loop_
_atom_type_symbol
_atom_type_description
_atom_type_scat_dispersion_real
_atom_type_scat_dispersion_imag
_atom_type_scat_source
C C 0.0033 0.0016 'International Tables Vol C Tables 4.2.6.8 and 6.1.1.4'
H H 0.0000 0.0000 'International Tables Vol C Tables 4.2.6.8 and 6.1.1.4'
N N 0.0061 0.0033 'International Tables Vol C Tables 4.2.6.8 and 6.1.1.4'
O O 0.0106 0.0060 'International Tables Vol C Tables 4.2.6.8 and 6.1.1.4'
Zn Zn 0.2839 1.4301 'International Tables Vol C Tables 4.2.6.8 and 6.1.1.4'

loop_
_geom_angle_atom_site_label_1
_geom_angle_atom_site_label_2
_geom_angle_atom_site_label_3
_geom_angle
_geom_angle_site_symmetry_1
_geom_angle_site_symmetry_3
O3 Zn1 N2 95.9(6) . .
O3 Zn1 N3 107.1(6) . 6_164
N2 Zn1 N3 111.0(3) . 6_164
O3 Zn1 N5 131.0(5) . .
N2 Zn1 N5 102.7(3) . .
N3 Zn1 N5 107.6(3) 6_164 .
O3 Zn1 O4' 48.3(7) . .
N2 Zn1 O4' 136.1(6) . .
N3 Zn1 O4' 104.6(6) 6_164 .
N5 Zn1 O4' 89.8(5) . .
O3 Zn1 O3' 14.7(9) . .
N2 Zn1 O3' 94.8(6) . .
N3 Zn1 O3' 94.1(7) 6_164 .
N5 Zn1 O3' 144.7(6) . .
O4' Zn1 O3' 57.2(7) . .
O9 Zn2 N7 122.4(3) . 6_165
O9 Zn2 N6 118.0(3) . 3_465
N7 Zn2 N6 104.3(3) 6_165 3_465
O9 Zn2 N1 99.1(2) . .
N7 Zn2 N1 107.4(3) 6_165 .
N6 Zn2 N1 103.4(3) 3_465 .
O1 Zn3 N15 102.9(3) . .
O1 Zn3 N21 116.5(3) . .
N15 Zn3 N21 107.8(3) . .
O1 Zn3 N14 120.7(3) . 8_244
N15 Zn3 N14 103.1(3) . 8_244
N21 Zn3 N14 104.4(3) . 8_244
O8 Zn4 N18 125.3(5) . 8_345
O8 Zn4 N9 96.4(4) . .
N18 Zn4 N9 107.7(3) 8_345 .
O8 Zn4 O8' 30.2(4) . .
N18 Zn4 O8' 101.6(3) 8_345 .
N9 Zn4 O8' 124.6(4) . .
O8 Zn4 N17 118.4(5) . .
N18 Zn4 N17 104.4(3) 8_345 .
N9 Zn4 N17 100.9(3) . .
O8' Zn4 N17 115.9(4) . .
O11' Zn5 N10 108.9(6) . 2_364
O11' Zn5 N23 91.5(5) . .
N10 Zn5 N23 112.6(3) 2_364 .
O11' Zn5 N19 133.0(6) . 7_354
N10 Zn5 N19 106.2(3) 2_364 7_354
N23 Zn5 N19 102.8(3) . 7_354
O11' Zn5 O12 42.6(6) . .
N10 Zn5 O12 112.2(6) 2_364 .
N23 Zn5 O12 123.9(6) . .
N19 Zn5 O12 95.3(5) 7_354 .
O11' Zn5 C36' 29.6(8) . .
N10 Zn5 C36' 109.3(7) 2_364 .
N23 Zn5 C36' 116.6(7) . .
N19 Zn5 C36' 108.6(7) 7_354 .
O12 Zn5 C36' 13.6(7) . .
O6 Zn6 N13 125.6(3) . .
O6 Zn6 N11 96.4(3) . 2_365
N13 Zn6 N11 107.3(3) . 2_365
O6 Zn6 N22 107.7(4) . .
N13 Zn6 N22 107.7(3) . .
N11 Zn6 N22 111.4(3) 2_365 .
C1 N1 N3 106.3(6) . .
C1 N1 Zn2 124.9(5) . .
N3 N1 Zn2 127.0(5) . .
C2 N2 C1 102.0(7) . .
C2 N2 Zn1 130.2(6) . .
C1 N2 Zn1 127.8(6) . .
C2 N3 N1 104.7(7) . .
C2 N3 Zn1 132.5(6) . 6_165
N1 N3 Zn1 122.8(5) . 6_165
C4 N5 N7 105.5(6) . .
C4 N5 Zn1 126.6(6) . .
N7 N5 Zn1 125.3(5) . .
C4 N6 C3 104.0(7) . .
C4 N6 Zn2 123.0(6) . 3_565
C3 N6 Zn2 130.7(5) . 3_565
C3 N7 N5 105.8(7) . .
C3 N7 Zn2 129.7(6) . 6_164
N5 N7 Zn2 124.3(5) . 6_164
C5 N9 N10 105.7(7) . .
C5 N9 Zn4 128.1(6) . .
N10 N9 Zn4 123.7(5) . .
C6 N10 N9 106.3(8) . .
C6 N10 Zn5 127.9(7) . 2_366
N9 N10 Zn5 125.8(5) . 2_366
C5 N11 C6 103.0(8) . .
C5 N11 Zn6 127.9(6) . 2_365
C6 N11 Zn6 129.1(6) . 2_365
C8 N13 N15 106.5(6) . .
C8 N13 Zn6 128.4(6) . .
N15 N13 Zn6 118.8(6) . .
C8 N14 C7 105.3(7) . .
C8 N14 Zn3 120.4(6) . 8_245
C7 N14 Zn3 133.1(6) . 8_245
C7 N15 N13 105.0(7) . .
C7 N15 Zn3 127.4(6) . .
N13 N15 Zn3 127.2(5) . .
C10 N17 C9 104.1(7) . .
C10 N17 Zn4 121.7(6) . .
C9 N17 Zn4 132.3(6) . .
C9 N18 N19 106.3(7) . .
C9 N18 Zn4 128.5(6) . 8_344
N19 N18 Zn4 125.1(5) . 8_344
C10 N19 N18 105.9(7) . .
C10 N19 Zn5 124.9(6) . 7
N18 N19 Zn5 124.3(6) . 7
C11 N21 N22 105.4(7) . .
C11 N21 Zn3 129.4(7) . .
N22 N21 Zn3 124.0(6) . .
C12 N22 N21 105.4(9) . .
C12 N22 Zn6 128.9(7) . .
N21 N22 Zn6 125.6(5) . .
C12 N23 C11 103.5(9) . .
C12 N23 Zn5 129.3(7) . .
C11 N23 Zn5 127.1(8) . .
C13 O1 Zn3 120.9(6) . .
C21 O6 Zn6 113.3(6) . .
O8 C28 O7 118.0(7) . .
O8 C28 C27 121.0(11) . .
O7 C28 C27 121.0(11) . .
C28 O8 Zn4 113.4(7) . .
O8' C28' O7' 118.8(7) . .
O8' C28' C27 120.2(11) . .
O7' C28' C27 120.7(10) . .
C28' O8' Zn4 123.0(7) . .
C29 O9 Zn2 114.3(5) . .
N1 C1 N4 123.6(7) . .
N1 C1 N2 111.5(7) . .
N4 C1 N2 125.0(7) . .
N3 C2 N2 115.5(7) . .
N7 C3 N8 123.9(8) . .
N7 C3 N6 111.6(7) . .
N8 C3 N6 124.4(8) . .
N5 C4 N6 113.1(8) . .
N9 C5 N11 112.4(8) . .
N9 C5 N12 123.9(8) . .
N11 C5 N12 123.7(9) . .
N10 C6 N11 112.6(9) . .
N15 C7 N14 112.0(7) . .
N15 C7 N16 123.7(8) . .
N14 C7 N16 124.4(8) . .
N13 C8 N14 111.2(8) . .
N18 C9 N17 111.0(7) . .
N18 C9 N20 125.0(9) . .
N17 C9 N20 124.0(9) . .
N19 C10 N17 112.6(8) . .
N21 C11 N24 124.4(8) . .
N21 C11 N23 111.8(9) . .
N24 C11 N23 123.8(9) . .
N22 C12 N23 113.9(9) . .
O2 C13 O1 123.2(8) . .
O2 C13 C14 121.4(9) . .
O1 C13 C14 115.3(9) . .
C13 C14 C15 116.4(9) . .
C16 C15 C14 116.0(8) . .
C15 C16 C17 113.5(8) . .
C18 C17 C16 114.8(9) . .
C17 C18 C19 112.3(11) . .
C20 C19 C18 113.9(10) . .
O3 C20 O4' 87.9(15) . .
O3 C20 O4 124.7(14) . .
O4' C20 O4 38.1(9) . .
O3 C20 O3' 31.4(13) . .
O4' C20 O3' 113.4(16) . .
O4 C20 O3' 141.9(15) . .
O3 C20 C19 129.7(12) . .
O4' C20 C19 140.8(15) . .
O4 C20 C19 105.6(12) . .
O3' C20 C19 105.7(13) . .
O5 C21 O6 119.4(9) . .
O5 C21 C22 119.8(10) . .
O6 C21 C22 120.7(10) . .
C23' C22 C23 46.7(17) . .
C23' C22 C21 91.0(12) . .
C23 C22 C21 136.9(15) . .
C27 C26 C25' 162(3) . .
C27 C26 C25 117.1(17) . .
C25' C26 C25 56.1(18) . .
C28' C27 C26 118.0(14) . .
C28' C27 C28 21.9(8) . .
C26 C27 C28 136.1(17) . .
O10 C29 O9 122.6(7) . .
O10 C29 C30 118.9(7) . .
O9 C29 C30 118.4(7) . .
C31' C30 C31 36.0(10) . .
C31' C30 C29 118.5(11) . .
C31 C30 C29 120.2(8) . .
C36 C35 C34 116.8(13) . .
C36 C35 C34' 102.9(13) . .
C34 C35 C34' 44.0(12) . .
C36 C35 C36' 23.1(10) . .
C34 C35 C36' 133.2(15) . .
C34' C35 C36' 104.1(14) . .
C20 O3 Zn1 113.3(11) . .
C36 O12 Zn5 107.1(13) . .
O11 C36 O12 117.0(18) . .
O11 C36 C35 124.6(17) . .
O12 C36 C35 118.2(18) . .
C22 C23 C24 108.0(5) . .
C24 C25 C26 120.2(17) . .
C32 C31 C30 116.2(10) . .
C31 C32 C33 108.5(5) . .
C34 C33 C32 119.6(18) . .
C33 C34 C35 106.5(13) . .
C20 O3' Zn1 83.3(10) . .
C20 O4' Zn1 106.1(15) . .
C36' O11' Zn5 104.2(17) . .
O12' C36' O11' 124(3) . .
O12' C36' C35 121(2) . .
O11' C36' C35 114(2) . .
O12' C36' Zn5 77.7(18) . .
O11' C36' Zn5 46.2(13) . .
C35 C36' Zn5 159.0(17) . .
C22 C23' C24 108.2(5) . .
C26 C25' C24 120.3(18) . .
C30 C31' C32' 114.3(17) . .
C31' C32' C33' 113(2) . .
C34' C33' C32' 126(2) . .
C33' C34' C35 113.6(15) . .
C23' C24 C23 46.7(17) . .
C23' C24 C25 133.4(16) . .
C23 C24 C25 122.1(15) . .
C23' C24 C25' 94.0(4) . .
C23 C24 C25' 66.2(14) . .
C25 C24 C25' 56.0(18) . .

loop_
_geom_bond_atom_site_label_1
_geom_bond_atom_site_label_2
_geom_bond_distance
_geom_bond_site_symmetry_2
Zn1 O3 1.962(18) .
Zn1 N2 1.999(7) .
Zn1 N3 2.007(7) 6_164
Zn1 N5 2.013(6) .
Zn1 O4' 2.056(19) .
Zn1 O3' 2.43(2) .
Zn2 O9 1.954(5) .
Zn2 N7 1.972(7) 6_165
Zn2 N6 2.004(7) 3_465
Zn2 N1 2.006(6) .
Zn3 O1 1.925(6) .
Zn3 N15 1.978(7) .
Zn3 N21 1.978(6) .
Zn3 N14 2.028(7) 8_244
Zn4 O8 1.869(11) .
Zn4 N18 1.985(8) 8_345
Zn4 N9 2.007(7) .
Zn4 O8' 2.013(12) .
Zn4 N17 2.018(7) .
Zn5 O11' 1.858(17) .
Zn5 N10 2.007(8) 2_364
Zn5 N23 2.017(8) .
Zn5 N19 2.019(7) 7_354
Zn5 O12 2.089(17) .
Zn5 C36' 2.49(3) .
Zn6 O6 1.945(7) .
Zn6 N13 1.989(7) .
Zn6 N11 2.005(7) 2_365
Zn6 N22 2.011(9) .
N1 C1 1.336(10) .
N1 N3 1.379(8) .
N2 C2 1.320(12) .
N2 C1 1.363(9) .
N3 C2 1.306(12) .
N3 Zn1 2.007(7) 6_165
N4 C1 1.337(10) .
N5 C4 1.316(11) .
N5 N7 1.404(9) .
N6 C4 1.332(10) .
N6 C3 1.356(11) .
N6 Zn2 2.004(7) 3_565
N7 C3 1.325(11) .
N7 Zn2 1.972(7) 6_164
N8 C3 1.339(9) .
N9 C5 1.332(11) .
N9 N10 1.372(10) .
N10 C6 1.317(13) .
N10 Zn5 2.007(8) 2_366
N11 C5 1.341(10) .
N11 C6 1.346(13) .
N11 Zn6 2.005(7) 2_365
N12 C5 1.356(11) .
N13 C8 1.320(12) .
N13 N15 1.401(9) .
N14 C8 1.330(10) .
N14 C7 1.335(11) .
N14 Zn3 2.028(7) 8_245
N15 C7 1.321(11) .
N16 C7 1.360(9) .
N17 C10 1.322(10) .
N17 C9 1.350(13) .
N18 C9 1.329(11) .
N18 N19 1.373(9) .
N18 Zn4 1.985(7) 8_344
N19 C10 1.321(11) .
N19 Zn5 2.019(7) 7
N20 C9 1.352(11) .
N21 C11 1.336(12) .
N21 N22 1.396(10) .
N22 C12 1.308(13) .
N23 C12 1.326(15) .
N23 C11 1.346(11) .
N24 C11 1.340(13) .
O1 C13 1.286(11) .
O2 C13 1.238(12) .
O5 C21 1.226(11) .
O6 C21 1.286(11) .
C28 O8 1.247(5) .
C28 O7 1.286(5) .
C28 C27 1.574(15) .
C28' O8' 1.243(5) .
C28' O7' 1.282(5) .
C28' C27 1.343(15) .
O9 C29 1.264(9) .
O10 C29 1.252(10) .
C13 C14 1.512(12) .
C14 C15 1.518(13) .
C15 C16 1.492(14) .
C16 C17 1.537(13) .
C17 C18 1.497(15) .
C18 C19 1.532(17) .
C19 C20 1.458(13) .
C20 O3 1.17(2) .
C20 O4' 1.201(18) .
C20 O4 1.280(18) .
C20 O3' 1.39(2) .
C21 C22 1.505(5) .
C22 C23' 1.497(5) .
C22 C23 1.498(5) .
C26 C27 1.44(2) .
C26 C25' 1.498(5) .
C26 C25 1.502(5) .
C29 C30 1.515(11) .
C30 C31' 1.497(5) .
C30 C31 1.501(5) .
C35 C36 1.38(2) .
C35 C34 1.502(5) .
C35 C34' 1.507(5) .
C35 C36' 1.69(3) .
O11 C36 1.28(2) .
O12 C36 1.31(2) .
C23 C24 1.498(5) .
C25 C24 1.501(5) .
C31 C32 1.499(5) .
C32 C33 1.501(5) .
C33 C34 1.500(5) .
O11' C36' 1.27(3) .
O12' C36' 1.20(3) .
C23' C24 1.497(5) .
C25' C24 1.504(5) .
C31' C32' 1.500(5) .
C32' C33' 1.502(5) .
C33' C34' 1.501(5) .
